data_2008365
loop_
_publ_author_name
'Djapa, Francis'
'Ciamala, Kabula'
'Vebrel, Jo\"el'
'Kubicki, Marek M.'
'Blacque, Olivier'

_publ_section_title 4-(4-Methylbenzoyl)-6-(4-methylbenzylidene)-3-phenyl-2-oxa-3-azabicyclo[3.3.0]oct-7-ene
_journal_issue 4
_journal_name_full 'Acta Crystallographica Section C'
_journal_page_first 677
_journal_page_last 678
_journal_paper_doi 10.1107/S0108270198015947
_journal_volume 55
_journal_year 1999
_chemical_formula_moiety 'C28 H25 N O2'
_chemical_formula_sum 'C28 H25 N O2'
_chemical_formula_weight 407.49
_chemical_name_systematic
;
4-(4-methylbenzoyl)-6-(4-methylbenzilidene)-3-phenyl-2oxa-3-azabicyclo[3.3.0]
oct-7-ene
;
_space_group_IT_number 14
_symmetry_cell_setting monoclinic
_symmetry_space_group_name_Hall '-P 2yn'
_symmetry_space_group_name_H-M 'P 1 21/n 1'
_audit_creation_method SHELXL-97
_cell_angle_alpha 90.0
_cell_angle_beta 93.098(12)
_cell_angle_gamma 90.0
_cell_formula_units_Z 4
_cell_length_a 12.7246(15)
_cell_length_b 9.5273(17)
_cell_length_c 18.451(2)
_cell_measurement_reflns_used 25
_cell_measurement_temperature 296.0(10)
_cell_measurement_theta_max 18.03
_cell_measurement_theta_min 9.06
_cell_volume 2233.6(5)
_computing_cell_refinement 'CAD4 EXPRESS'
_computing_data_collection 'CAD4 EXPRESS (Enraf-Nonius, 1992)'
_computing_data_reduction 'PROCESS in MolEN (Fair, 1990)'
_computing_molecular_graphics 'ORTEP3 (Farrugia, 1997)'
_computing_publication_material SHELXL-97
_computing_structure_refinement 'SHELXL-97 (Sheldrick, 1997b)'
_computing_structure_solution 'SHELXS97 (Sheldrick, 1997a)'
_diffrn_ambient_temperature 296.0(10)
_diffrn_measured_fraction_theta_full 0.849
_diffrn_measured_fraction_theta_max 0.849
_diffrn_measurement_device_type 'Enraf Nonius CAD4'
_diffrn_measurement_method \w
_diffrn_radiation_monochromator graphite
_diffrn_radiation_source 'fine-focus sealed tube'
_diffrn_radiation_type MoK\a
_diffrn_radiation_wavelength 0.71073
_diffrn_reflns_av_R_equivalents 0.0241
_diffrn_reflns_av_sigmaI/netI 0.0951
_diffrn_reflns_limit_h_max 0
_diffrn_reflns_limit_h_min -14
_diffrn_reflns_limit_k_max 0
_diffrn_reflns_limit_k_min -11
_diffrn_reflns_limit_l_max 21
_diffrn_reflns_limit_l_min -21
_diffrn_reflns_number 3563
_diffrn_reflns_theta_full 24.63
_diffrn_reflns_theta_max 24.63
_diffrn_reflns_theta_min 2.21
_diffrn_standards_decay_% 2
_diffrn_standards_interval_time 120
_diffrn_standards_number 3
_exptl_absorpt_coefficient_mu 0.076
_exptl_absorpt_correction_type none
_exptl_crystal_colour colourless
_exptl_crystal_density_diffrn 1.212
_exptl_crystal_density_method 'not measured'
_exptl_crystal_description irregular
_exptl_crystal_F_000 864
_exptl_crystal_size_max 0.30
_exptl_crystal_size_mid 0.25
_exptl_crystal_size_min 0.25
_refine_diff_density_max 0.196
_refine_diff_density_min -0.162
_refine_ls_extinction_method none
_refine_ls_goodness_of_fit_ref 0.995
_refine_ls_hydrogen_treatment mixed
_refine_ls_matrix_type full
_refine_ls_number_parameters 280
_refine_ls_number_reflns 3409
_refine_ls_number_restraints 0
_refine_ls_restrained_S_all 0.995
_refine_ls_R_factor_all 0.1658
_refine_ls_R_factor_gt 0.0502
_refine_ls_shift/su_max <0.001
_refine_ls_shift/su_mean 0.000
_refine_ls_structure_factor_coef Fsqd
_refine_ls_weighting_details 'w = 1/[\s^2^(Fo^2^)+(0.0727P)^2^] where P=(Fo^2^+2Fc^2^)/3'
_refine_ls_weighting_scheme calc
_refine_ls_wR_factor_ref 0.1564
_reflns_number_gt 1620
_reflns_number_total 3409
_reflns_threshold_expression I>2\s(I)
_cod_data_source_file gs1028.cif
_cod_data_source_block fran2
_cod_depositor_comments
;
The following automatic conversions were performed:

'_refine_ls_weighting_scheme' value 'calc w =
1/[\s^2^(Fo^2^)+(0.0727P)^2^] where P=(Fo^2^+2Fc^2^)/3' was changed
to 'calc'. New tag '_refine_ls_weighting_details' was created. The
value of the new tag was set to 'w = 1/[\s^2^(Fo^2^)+(0.0727P)^2^]
where P=(Fo^2^+2Fc^2^)/3'.

Automatic conversion script
Id: cif_fix_values 3143 2015-03-26 13:38:13Z robertas 
;
_cod_original_cell_volume 2233.5(6)
_cod_original_sg_symbol_H-M 'P 21/n'
_cod_database_code 2008365

loop_
_symmetry_equiv_pos_as_xyz
'x, y, z'
'-x+1/2, y+1/2, -z+1/2'
'-x, -y, -z'
'x-1/2, -y-1/2, z-1/2'

loop_
_atom_site_label
_atom_site_fract_x
_atom_site_fract_y
_atom_site_fract_z
_atom_site_U_iso_or_equiv
_atom_site_adp_type
_atom_site_calc_flag
_atom_site_refinement_flags
_atom_site_occupancy
_atom_site_disorder_assembly
_atom_site_disorder_group
_atom_site_type_symbol
O1 0.42961(15) 0.8209(2) 0.15172(11) 0.0667(7) Uani d . 1 . . O
O2 0.38920(18) 0.5739(3) 0.02488(14) 0.0893(8) Uani d . 1 . . O
N 0.49734(19) 0.7089(3) 0.17776(13) 0.0566(7) Uani d . 1 . . N
C1 0.5277(2) 0.6428(3) 0.10997(16) 0.0583(9) Uani d . 1 . . C
H1 0.5916 0.5865 0.1184 0.076 Uiso calc R 1 . . H
C2 0.5473(2) 0.7646(3) 0.05925(16) 0.0579(9) Uani d . 1 . . C
H2 0.5286 0.7396 0.0087 0.075 Uiso calc R 1 . . H
C3 0.4745(2) 0.8777(4) 0.08617(18) 0.0663(9) Uani d . 1 . . C
H3 0.4187 0.8994 0.0492 0.086 Uiso calc R 1 . . H
C4 0.5441(3) 1.0018(4) 0.09993(18) 0.0705(10) Uani d . 1 . . C
H4 0.5208 1.0890 0.1151 0.092 Uiso calc R 1 . . H
C5 0.6435(3) 0.9722(4) 0.08786(17) 0.0657(9) Uani d . 1 . . C
H5 0.6980 1.0372 0.0923 0.085 Uiso calc R 1 . . H
C6 0.6574(2) 0.8277(4) 0.06710(16) 0.0561(8) Uani d . 1 . . C
C7 0.7440(2) 0.7536(4) 0.05683(16) 0.0629(9) Uani d . 1 . . C
H7 0.7319 0.6606 0.0435 0.082 Uiso calc R 1 . . H
C8 0.8554(2) 0.7943(4) 0.06301(17) 0.0614(9) Uani d . 1 . . C
C9 0.9277(3) 0.7159(4) 0.02633(19) 0.0796(11) Uani d . 1 . . C
H9 0.9047 0.6387 -0.0010 0.104 Uiso calc R 1 . . H
C10 1.0336(3) 0.7510(5) 0.0298(2) 0.0891(12) Uani d . 1 . . C
H10 1.0798 0.6966 0.0044 0.116 Uiso calc R 1 . . H
C11 1.0720(3) 0.8617(5) 0.0688(2) 0.0803(11) Uani d . 1 . . C
C12 1.0009(3) 0.9382(4) 0.1068(2) 0.0928(12) Uani d . 1 . . C
H12 1.0249 1.0144 0.1346 0.121 Uiso calc R 1 . . H
C13 0.8957(3) 0.9048(4) 0.10466(19) 0.0816(11) Uani d . 1 . . C
H13 0.8506 0.9575 0.1318 0.106 Uiso calc R 1 . . H
C14 1.1881(3) 0.8967(5) 0.0714(2) 0.1129(15) Uani d . 1 . . C
H14A 1.2012 0.9773 0.1017 0.147 Uiso calc R 1 . . H
H14B 1.2089 0.9166 0.0232 0.147 Uiso calc R 1 . . H
H14C 1.2278 0.8183 0.0908 0.147 Uiso calc R 1 . . H
C15 0.4353(2) 0.5502(4) 0.0831(2) 0.0651(9) Uani d . 1 . . C
C16 0.4023(3) 0.4345(4) 0.13040(19) 0.0658(10) Uani d . 1 . . C
C17 0.4652(3) 0.3800(4) 0.1877(2) 0.0751(10) Uani d . 1 . . C
H17 0.5323 0.4164 0.1976 0.098 Uiso calc R 1 . . H
C18 0.4292(3) 0.2733(4) 0.2295(2) 0.0886(12) Uani d . 1 . . C
H18 0.4733 0.2366 0.2667 0.115 Uiso calc R 1 . . H
C19 0.3291(4) 0.2188(4) 0.2179(2) 0.0851(12) Uani d . 1 . . C
C20 0.2674(3) 0.2732(5) 0.1611(3) 0.0953(13) Uani d . 1 . . C
H20 0.1999 0.2378 0.1519 0.124 Uiso calc R 1 . . H
C21 0.3026(3) 0.3782(4) 0.1176(2) 0.0823(11) Uani d . 1 . . C
H21 0.2593 0.4117 0.0793 0.107 Uiso calc R 1 . . H
C22 0.2883(4) 0.1065(4) 0.2662(3) 0.1259(18) Uani d . 1 . . C
H22A 0.2175 0.0828 0.2501 0.164 Uiso calc R 1 . . H
H22B 0.2892 0.1404 0.3152 0.164 Uiso calc R 1 . . H
H22C 0.3321 0.0248 0.2640 0.164 Uiso calc R 1 . . H
C23 0.5762(3) 0.7575(3) 0.23005(17) 0.0563(8) Uani d . 1 . . C
C24 0.6725(3) 0.6915(4) 0.23963(18) 0.0706(10) Uani d . 1 . . C
H24 0.6897 0.6180 0.2093 0.092 Uiso calc R 1 . . H
C25 0.7436(3) 0.7355(5) 0.2946(2) 0.0898(12) Uani d . 1 . . C
H25 0.8091 0.6924 0.2999 0.117 Uiso calc R 1 . . H
C26 0.7196(4) 0.8405(5) 0.3412(2) 0.1023(15) Uani d . 1 . . C
H26 0.7674 0.8678 0.3785 0.133 Uiso calc R 1 . . H
C27 0.6237(4) 0.9046(5) 0.3319(2) 0.1011(14) Uani d . 1 . . C
H27 0.6065 0.9768 0.3631 0.131 Uiso calc R 1 . . H
C28 0.5516(3) 0.8640(4) 0.2769(2) 0.0847(11) Uani d . 1 . . C
H28 0.4866 0.9086 0.2715 0.110 Uiso calc R 1 . . H

loop_
_atom_site_aniso_label
_atom_site_aniso_U_11
_atom_site_aniso_U_22
_atom_site_aniso_U_33
_atom_site_aniso_U_12
_atom_site_aniso_U_13
_atom_site_aniso_U_23
O1 0.0456(13) 0.0850(16) 0.0703(15) 0.0082(12) 0.0105(11) 0.0028(13)
O2 0.0718(17) 0.115(2) 0.0792(18) -0.0311(15) -0.0089(14) 0.0013(16)
N 0.0476(15) 0.0649(18) 0.0577(16) 0.0014(14) 0.0043(13) -0.0034(15)
C1 0.0443(18) 0.071(2) 0.060(2) -0.0033(17) 0.0077(15) -0.0076(19)
C2 0.0451(18) 0.076(2) 0.053(2) -0.0061(18) 0.0069(15) -0.0028(18)
C3 0.050(2) 0.083(2) 0.067(2) 0.004(2) 0.0070(17) 0.007(2)
C4 0.063(2) 0.068(2) 0.081(3) 0.001(2) 0.0105(19) 0.004(2)
C5 0.055(2) 0.068(3) 0.075(2) -0.0073(19) 0.0090(17) 0.0044(19)
C6 0.046(2) 0.071(2) 0.0522(19) -0.0095(18) 0.0078(15) -0.0013(17)
C7 0.052(2) 0.075(2) 0.062(2) -0.0080(19) 0.0109(16) -0.0046(18)
C8 0.046(2) 0.075(2) 0.065(2) -0.0039(19) 0.0082(17) 0.0015(19)
C9 0.054(2) 0.093(3) 0.093(3) -0.002(2) 0.010(2) -0.013(2)
C10 0.054(2) 0.120(4) 0.095(3) 0.006(3) 0.019(2) -0.006(3)
C11 0.049(2) 0.108(3) 0.084(3) -0.011(2) 0.004(2) 0.019(3)
C12 0.065(3) 0.102(3) 0.109(3) -0.015(2) -0.009(2) -0.009(3)
C13 0.051(2) 0.102(3) 0.092(3) -0.004(2) 0.004(2) -0.018(2)
C14 0.048(2) 0.155(4) 0.134(4) -0.024(3) -0.004(2) 0.033(3)
C15 0.047(2) 0.082(3) 0.067(2) -0.008(2) 0.0122(18) -0.015(2)
C16 0.051(2) 0.076(2) 0.072(2) -0.017(2) 0.0201(19) -0.021(2)
C17 0.061(2) 0.069(2) 0.097(3) -0.010(2) 0.018(2) -0.009(2)
C18 0.090(3) 0.075(3) 0.103(3) -0.006(3) 0.029(2) 0.001(2)
C19 0.090(3) 0.071(3) 0.099(3) -0.018(2) 0.048(3) -0.015(2)
C20 0.079(3) 0.096(3) 0.113(4) -0.037(3) 0.034(3) -0.027(3)
C21 0.068(3) 0.101(3) 0.080(3) -0.034(2) 0.022(2) -0.020(2)
C22 0.138(4) 0.090(3) 0.156(4) -0.025(3) 0.070(3) 0.005(3)
C23 0.056(2) 0.059(2) 0.054(2) -0.0112(18) 0.0029(17) 0.0047(18)
C24 0.063(2) 0.079(3) 0.068(2) -0.003(2) -0.0090(19) 0.0085(19)
C25 0.077(3) 0.105(3) 0.085(3) -0.012(3) -0.017(2) 0.024(3)
C26 0.113(4) 0.118(4) 0.073(3) -0.038(3) -0.022(3) 0.014(3)
C27 0.125(4) 0.099(3) 0.078(3) -0.021(3) -0.008(3) -0.019(2)
C28 0.091(3) 0.086(3) 0.077(3) 0.001(2) 0.001(2) -0.015(2)

loop_
_atom_type_symbol
_atom_type_description
_atom_type_scat_dispersion_real
_atom_type_scat_dispersion_imag
_atom_type_scat_source
O O 0.0106 0.0060 'International Tables Vol C Tables 4.2.6.8 and 6.1.1.4'
N N 0.0061 0.0033 'International Tables Vol C Tables 4.2.6.8 and 6.1.1.4'
C C 0.0033 0.0016 'International Tables Vol C Tables 4.2.6.8 and 6.1.1.4'
H H 0.0000 0.0000 'International Tables Vol C Tables 4.2.6.8 and 6.1.1.4'

loop_
_geom_angle_atom_site_label_1
_geom_angle_atom_site_label_2
_geom_angle_atom_site_label_3
_geom_angle
_geom_angle_publ_flag
N O1 C3 107.2(2) yes
C23 N O1 111.8(2) yes
C23 N C1 120.4(2) yes
O1 N C1 102.4(2) yes
N C1 C2 104.8(2) yes
N C1 C15 106.8(2) yes
C2 C1 C15 112.9(3) yes
C1 C2 C3 102.5(2) yes
C1 C2 C6 115.0(3) yes
C3 C2 C6 105.2(3) yes
O1 C3 C4 114.0(3) yes
O1 C3 C2 106.2(2) yes
C4 C3 C2 104.5(2) yes
C5 C4 C3 111.5(3) yes
C4 C5 C6 112.3(3) yes
C7 C6 C5 131.2(3) yes
C7 C6 C2 122.8(3) yes
C5 C6 C2 106.0(3) yes
C6 C7 C8 130.8(3) yes
C13 C8 C9 116.3(3) no
C13 C8 C7 124.8(3) no
C9 C8 C7 118.9(3) no
C10 C9 C8 121.0(4) no
C11 C10 C9 122.4(4) no
C10 C11 C12 116.9(3) no
C10 C11 C14 120.9(4) no
C12 C11 C14 122.2(4) no
C13 C12 C11 121.7(4) no
C12 C13 C8 121.5(4) no
O2 C15 C16 121.4(3) no
O2 C15 C1 120.2(3) no
C16 C15 C1 118.4(3) no
C21 C16 C17 117.9(4) no
C21 C16 C15 118.3(4) no
C17 C16 C15 123.7(3) no
C18 C17 C16 120.6(4) no
C17 C18 C19 121.6(4) no
C20 C19 C18 117.4(4) no
C20 C19 C22 121.2(4) no
C18 C19 C22 121.3(5) no
C21 C20 C19 121.9(4) no
C20 C21 C16 120.5(4) no
C28 C23 C24 119.0(3) no
C28 C23 N 119.1(3) no
C24 C23 N 121.6(3) no
C23 C24 C25 119.7(4) no
C26 C25 C24 121.5(4) no
C25 C26 C27 118.5(4) no
C26 C27 C28 121.2(4) no
C23 C28 C27 120.0(4) no

loop_
_geom_bond_atom_site_label_1
_geom_bond_atom_site_label_2
_geom_bond_site_symmetry_2
_geom_bond_distance
_geom_bond_publ_flag
O1 N . 1.438(3) yes
O1 C3 . 1.468(3) yes
O2 C15 . 1.217(4) no
N C23 . 1.430(4) yes
N C1 . 1.470(4) yes
C1 C2 . 1.520(4) yes
C1 C15 . 1.531(4) no
C2 C3 . 1.522(4) yes
C2 C6 . 1.524(4) yes
C3 C4 . 1.491(4) yes
C4 C5 . 1.326(4) yes
C5 C6 . 1.443(4) yes
C6 C7 . 1.331(4) yes
C7 C8 . 1.468(4) yes
C8 C13 . 1.385(4) no
C8 C9 . 1.388(4) no
C9 C10 . 1.387(4) no
C10 C11 . 1.353(5) no
C11 C12 . 1.382(5) no
C11 C14 . 1.512(5) no
C12 C13 . 1.374(5) no
C15 C16 . 1.480(5) no
C16 C21 . 1.385(4) no
C16 C17 . 1.392(5) no
C17 C18 . 1.371(5) no
C18 C19 . 1.381(5) no
C19 C20 . 1.376(5) no
C19 C22 . 1.503(5) no
C20 C21 . 1.372(5) no
C23 C28 . 1.380(4) no
C23 C24 . 1.380(4) no
C24 C25 . 1.387(5) no
C25 C26 . 1.364(5) no
C26 C27 . 1.368(5) no
C27 C28 . 1.386(5) no

loop_
_cod_related_entry_id
_cod_related_entry_database
_cod_related_entry_code
1 ChemSpider 29318556
